data_4026379
loop_
_publ_author_name
'Illia Panov'
'Pavel Drabina'
'Zde\<nka Pad\<elkov\'a'
'Petr \<Sim\%unek'
'Milo\<s Sedl\'ak'

_publ_section_title
;
 Highly Enantioselective Nitroaldol Reactions Catalyzed by Copper(II)
 Complexes Derived from Substituted 2-(Pyridin-2-yl)imidazolidin-4-one
 Ligands
;
_journal_name_full 'Journal of Organic Chemistry'
_journal_page_first 4787
_journal_page_last 4793
_journal_paper_doi 10.1021/jo200703j
_journal_volume 76
_journal_year 2011
_chemical_absolute_configuration syn
_chemical_formula_moiety 'C30 H41 Cu2 N6 O8, 2(H2 O),(C7 H8)'
_chemical_formula_sum 'C37 H53 Cu2 N6 O10'
_chemical_formula_weight 868.95
_chemical_name_systematic
;
 ?
;
_space_group_IT_number 4
_symmetry_cell_setting monoclinic
_symmetry_space_group_name_Hall 'P 2yb'
_symmetry_space_group_name_H-M 'P 1 21 1'
_atom_sites_solution_hydrogens geom
_atom_sites_solution_primary direct
_atom_sites_solution_secondary difmap
_audit_creation_method SHELXL-97
_cell_angle_alpha 90
_cell_angle_beta 102.485(6)
_cell_angle_gamma 90
_cell_formula_units_Z 4
_cell_length_a 13.6830(10)
_cell_length_b 13.8550(10)
_cell_length_c 21.7621(9)
_cell_measurement_reflns_used 35506
_cell_measurement_temperature 150(1)
_cell_measurement_theta_max 27.5
_cell_measurement_theta_min 1
_cell_volume 4028.1(5)
_computing_cell_refinement 'COLLECT and DENZO'
_computing_data_collection 'COLLECT (Hooft, 1998) and DENZO (Otwinowski & Minor, 1997)'
_computing_data_reduction 'COLLECT and DENZO'
_computing_molecular_graphics 'PLATON (Spek, 2003)'
_computing_publication_material 'SHELXL-97 (Sheldrick, 1997)'
_computing_structure_refinement 'SHELXL-97 (Sheldrick, 1997)'
_computing_structure_solution 'SIR92 (Altomare et al., 1994)'
_diffrn_ambient_temperature 150(1)
_diffrn_detector_area_resol_mean 9.091
_diffrn_measured_fraction_theta_full 0.994
_diffrn_measured_fraction_theta_max 0.994
_diffrn_measurement_device_type 'Bruker Nonius KappaCCD area detector'
_diffrn_measurement_method '\f and \w scans to fill the Ewald sphere'
_diffrn_radiation_monochromator graphite
_diffrn_radiation_source 'fine-focus sealed tube'
_diffrn_radiation_type MoK\a
_diffrn_radiation_wavelength 0.71073
_diffrn_reflns_av_R_equivalents 0.0863
_diffrn_reflns_av_sigmaI/netI 0.0709
_diffrn_reflns_limit_h_max 16
_diffrn_reflns_limit_h_min -16
_diffrn_reflns_limit_k_max 17
_diffrn_reflns_limit_k_min -13
_diffrn_reflns_limit_l_max 25
_diffrn_reflns_limit_l_min -26
_diffrn_reflns_number 35423
_diffrn_reflns_theta_full 26.00
_diffrn_reflns_theta_max 26.00
_diffrn_reflns_theta_min 1.62
_diffrn_standards_number 0
_exptl_absorpt_coefficient_mu 1.127
_exptl_absorpt_correction_T_max 0.890
_exptl_absorpt_correction_T_min 0.719
_exptl_absorpt_correction_type integration
_exptl_absorpt_process_details
;
Gaussian integration (Coppens, 1970)
;
_exptl_crystal_colour blue
_exptl_crystal_density_diffrn 1.433
_exptl_crystal_description block
_exptl_crystal_F_000 2004
_exptl_crystal_size_max 0.50
_exptl_crystal_size_mid 0.22
_exptl_crystal_size_min 0.19
_platon_squeeze_details
;
;
_refine_diff_density_max 0.510
_refine_diff_density_min -0.586
_refine_diff_density_rms 0.094
_refine_ls_abs_structure_details 'Flack H D (1983), Acta Cryst. A39, 876-881'
_refine_ls_abs_structure_Flack 0.006(13)
_refine_ls_extinction_method none
_refine_ls_goodness_of_fit_ref 1.090
_refine_ls_hydrogen_treatment constr
_refine_ls_matrix_type full
_refine_ls_number_parameters 847
_refine_ls_number_reflns 13017
_refine_ls_number_restraints 1
_refine_ls_restrained_S_all 1.090
_refine_ls_R_factor_all 0.0702
_refine_ls_R_factor_gt 0.0549
_refine_ls_shift/su_max 0.007
_refine_ls_shift/su_mean 0.000
_refine_ls_structure_factor_coef Fsqd
_refine_ls_weighting_details 'calc w=1/[\s^2^(Fo^2^)+(0.0532P)^2^+7.1988P] where P=(Fo^2^+2Fc^2^)/3'
_refine_ls_weighting_scheme calc
_refine_ls_wR_factor_gt 0.1225
_refine_ls_wR_factor_ref 0.1322
_reflns_number_gt 11033
_reflns_number_total 13017
_reflns_threshold_expression >2sigma(I)
_cod_data_source_file jo200703j_si_003.cif
_cod_data_source_block shelxl
_cod_original_cell_volume 4028.0(6)
_cod_original_sg_symbol_H-M 'P 21'
_cod_database_code 4026379

loop_
_symmetry_equiv_pos_as_xyz
'x, y, z'
'-x, y+1/2, -z'

loop_
_atom_site_label
_atom_site_type_symbol
_atom_site_fract_x
_atom_site_fract_y
_atom_site_fract_z
_atom_site_U_iso_or_equiv
_atom_site_adp_type
_atom_site_occupancy
_atom_site_symmetry_multiplicity
_atom_site_calc_flag
_atom_site_refinement_flags
Cu1 Cu 0.38389(5) 0.72534(5) 0.24808(3) 0.02076(17) Uani 1 1 d .
Cu2 Cu 0.40803(5) 0.74590(5) 0.10737(3) 0.01856(16) Uani 1 1 d .
Cu3 Cu 0.03802(5) 0.29355(6) 0.71230(3) 0.02215(17) Uani 1 1 d .
Cu4 Cu 0.11974(5) 0.49834(6) 0.68731(3) 0.02300(17) Uani 1 1 d .
O9 O -0.0181(3) 0.5053(3) 0.63877(19) 0.0271(10) Uani 1 1 d .
O3 O 0.5046(3) 0.7741(3) 0.30496(19) 0.0246(10) Uani 1 1 d .
O11 O 0.1521(3) 0.2167(3) 0.7558(2) 0.0283(10) Uani 1 1 d .
O7 O 0.4750(3) 0.6584(3) 0.17286(19) 0.0210(9) Uani 1 1 d .
O8 O 0.5074(3) 0.5708(4) 0.09475(19) 0.0285(10) Uani 1 1 d .
O1 O 0.2848(3) 0.6685(3) 0.09752(19) 0.0248(10) Uani 1 1 d .
O5 O 0.3718(3) 0.8343(3) 0.18764(19) 0.0239(10) Uani 1 1 d .
N10 N 0.2631(4) 0.5195(4) 0.7307(2) 0.0243(12) Uani 1 1 d .
O13 O 0.1391(3) 0.3713(3) 0.65356(18) 0.0246(10) Uani 1 1 d .
N8 N -0.0816(3) 0.3582(4) 0.6649(2) 0.0247(12) Uani 1 1 d .
O2 O 0.3104(3) 0.8539(4) -0.1306(2) 0.0321(11) Uani 1 1 d .
O15 O 0.0782(3) 0.4094(3) 0.76644(18) 0.0233(9) Uani 1 1 d .
N2 N 0.2598(3) 0.6694(4) 0.1987(2) 0.0200(11) Uani 1 1 d .
N5 N 0.5319(3) 0.8192(4) 0.1017(2) 0.0218(11) Uani 1 1 d .
N11 N 0.1021(4) 0.6320(4) 0.7211(2) 0.0241(11) Uani 1 1 d .
N4 N 0.3433(3) 0.8341(4) 0.0360(2) 0.0195(11) Uani 1 1 d .
N6 N 0.3965(4) 0.9253(4) -0.0401(2) 0.0260(12) Uani 1 1 d .
H6 H 0.4258 0.9686 -0.0580 0.031 Uiso 1 1 calc .
O4 O 0.3935(3) 0.8203(4) 0.3578(2) 0.0425(14) Uani 1 1 d .
N7 N -0.0177(4) 0.1873(4) 0.6508(2) 0.0260(12) Uani 1 1 d .
C7 C 0.2465(4) 0.6357(5) 0.1409(3) 0.0231(14) Uani 1 1 d .
N3 N 0.1479(4) 0.5386(4) 0.1929(3) 0.0291(12) Uani 1 1 d .
H3N H 0.1005 0.5026 0.2003 0.035 Uiso 1 1 calc .
C13 C 0.5206(4) 0.8938(5) 0.0601(3) 0.0193(12) Uani 1 1 d .
N12 N 0.2023(4) 0.7614(4) 0.7599(3) 0.0381(15) Uani 1 1 d .
H12 H 0.2462 0.7964 0.7842 0.046 Uiso 1 1 calc .
O6 O 0.2629(4) 0.9290(5) 0.1252(2) 0.0476(15) Uani 1 1 d .
C29 C 0.5062(4) 0.5814(5) 0.1512(3) 0.0209(13) Uani 1 1 d .
N9 N -0.2224(4) 0.3461(4) 0.5813(2) 0.0282(13) Uani 1 1 d .
H9N H -0.2806 0.3292 0.5603 0.034 Uiso 1 1 calc .
N1 N 0.3761(4) 0.6057(5) 0.3010(2) 0.0312(13) Uani 1 1 d .
C129 C 0.0354(5) 0.4460(5) 0.8082(3) 0.0254(14) Uani 1 1 d .
O10 O 0.1332(4) 0.8803(4) 0.6916(3) 0.0551(16) Uani 1 1 d .
C17 C 0.6242(4) 0.8028(5) 0.1364(3) 0.0226(13) Uani 1 1 d .
H17 H 0.6325 0.7529 0.1657 0.027 Uiso 1 1 d R
C106 C -0.1614(4) 0.2937(5) 0.6334(3) 0.0249(13) Uani 1 1 d .
H106 H -0.2028 0.2753 0.6630 0.030 Uiso 1 1 calc .
C20 C 0.2933(4) 0.7951(5) -0.0271(2) 0.0195(12) Uani 1 1 d .
C16 C 0.7059(4) 0.8566(5) 0.1304(3) 0.0304(15) Uani 1 1 d .
H16 H 0.7687 0.8434 0.1553 0.036 Uiso 1 1 d R
C113 C 0.2808(5) 0.6013(5) 0.7660(3) 0.0280(15) Uani 1 1 d .
C19 C 0.3330(4) 0.8606(5) -0.0725(3) 0.0241(14) Uani 1 1 d .
O14 O 0.1847(4) 0.4516(5) 0.5772(2) 0.0462(14) Uani 1 1 d .
C14 C 0.5987(5) 0.9488(5) 0.0504(3) 0.0273(14) Uani 1 1 d .
H14 H 0.5890 0.9974 0.0202 0.033 Uiso 1 1 d R
O12 O 0.0324(3) 0.1459(4) 0.7930(2) 0.0424(13) Uani 1 1 d .
C127 C 0.1615(5) 0.3762(6) 0.5991(3) 0.0301(15) Uani 1 1 d .
C107 C -0.0806(4) 0.4363(5) 0.6304(3) 0.0250(14) Uani 1 1 d .
C101 C -0.1108(4) 0.2050(5) 0.6149(3) 0.0286(15) Uani 1 1 d .
C125 C 0.1210(4) 0.1499(5) 0.7884(3) 0.0285(15) Uani 1 1 d .
O16 O 0.0315(4) 0.5321(4) 0.8176(3) 0.0533(16) Uani 1 1 d .
C6 C 0.2090(4) 0.6070(5) 0.2367(3) 0.0247(14) Uani 1 1 d .
H6A H 0.1653 0.6464 0.2568 0.030 Uiso 1 1 calc .
C8 C 0.1841(4) 0.5437(5) 0.1334(3) 0.0238(13) Uani 1 1 d .
C18 C 0.4119(4) 0.9161(5) 0.0281(3) 0.0223(13) Uani 1 1 d .
H18 H 0.3901 0.9753 0.0458 0.027 Uiso 1 1 calc .
C30 C 0.5401(5) 0.5014(5) 0.1984(3) 0.0320(15) Uani 1 1 d .
H30A H 0.4827 0.4689 0.2071 0.038 Uiso 1 1 d R
H30B H 0.5789 0.5283 0.2366 0.038 Uiso 1 1 d R
H30C H 0.5803 0.4563 0.1812 0.038 Uiso 1 1 d R
C116 C 0.4360(5) 0.4741(6) 0.7622(3) 0.0358(17) Uani 1 1 d .
H116 H 0.4873 0.4305 0.7611 0.043 Uiso 1 1 d R
C118 C 0.1912(4) 0.6600(5) 0.7697(3) 0.0277(15) Uani 1 1 d .
H118 H 0.1761 0.6506 0.8113 0.033 Uiso 1 1 calc .
C114 C 0.3769(4) 0.6213(5) 0.7996(3) 0.0305(15) Uani 1 1 d .
H114 H 0.3894 0.6769 0.8240 0.037 Uiso 1 1 d R
C117 C 0.3372(5) 0.4569(5) 0.7284(3) 0.0295(15) Uani 1 1 d .
H117 H 0.3235 0.4015 0.7040 0.035 Uiso 1 1 d R
C25 C 0.4802(5) 0.8109(6) 0.3538(3) 0.0337(16) Uani 1 1 d .
C27 C 0.2979(5) 0.8958(5) 0.1771(3) 0.0289(15) Uani 1 1 d .
C119 C 0.1370(5) 0.7974(6) 0.7084(3) 0.0380(16) Uani 1 1 d .
C21 C 0.1793(4) 0.8050(6) -0.0321(3) 0.0305(15) Uani 1 1 d .
H21 H 0.1647 0.7731 0.0051 0.037 Uiso 1 1 d R
C24 C 0.3288(5) 0.6936(5) -0.0358(3) 0.0275(14) Uani 1 1 d .
H24A H 0.4001 0.6942 -0.0315 0.033 Uiso 1 1 d R
H24B H 0.2976 0.6697 -0.0768 0.033 Uiso 1 1 d R
H24C H 0.3118 0.6525 -0.0042 0.033 Uiso 1 1 d R
C9 C 0.0942(5) 0.5430(6) 0.0770(3) 0.0378(18) Uani 1 1 d .
H9 H 0.0497 0.4917 0.0856 0.045 Uiso 1 1 d R
C15 C 0.6929(5) 0.9293(6) 0.0869(3) 0.0348(17) Uani 1 1 d .
H15 H 0.7474 0.9662 0.0819 0.042 Uiso 1 1 d R
C105 C 0.0299(6) 0.1076(6) 0.6393(3) 0.0408(18) Uani 1 1 d .
H105 H 0.0921 0.0936 0.6648 0.049 Uiso 1 1 d R
C1 C 0.2882(5) 0.5598(6) 0.2867(3) 0.0310(15) Uani 1 1 d .
C102 C -0.1537(6) 0.1441(6) 0.5663(3) 0.0445(19) Uani 1 1 d .
H102 H -0.2172 0.1569 0.5422 0.053 Uiso 1 1 d R
C120 C 0.0717(5) 0.7159(5) 0.6770(3) 0.0309(15) Uani 1 1 d .
C108 C -0.1662(4) 0.4346(5) 0.5705(3) 0.0259(14) Uani 1 1 d .
C109 C -0.2292(5) 0.5266(6) 0.5639(3) 0.0350(17) Uani 1 1 d .
H109 H -0.1855 0.5791 0.5560 0.042 Uiso 1 1 d R
C121 C -0.0408(5) 0.7349(7) 0.6739(4) 0.048(2) Uani 1 1 d .
H121 H -0.0756 0.6731 0.6644 0.057 Uiso 1 1 d R
C22 C 0.1147(5) 0.7546(7) -0.0895(3) 0.047(2) Uani 1 1 d .
H22A H 0.0449 0.7639 -0.0901 0.056 Uiso 1 1 d R
H22B H 0.1297 0.6869 -0.0873 0.056 Uiso 1 1 d R
H22C H 0.1297 0.7810 -0.1272 0.056 Uiso 1 1 d R
C112 C -0.1154(5) 0.4203(7) 0.5157(3) 0.043(2) Uani 1 1 d .
112A H -0.0723 0.3650 0.5236 0.051 Uiso 1 1 d R
112B H -0.0765 0.4766 0.5113 0.051 Uiso 1 1 d R
112C H -0.1651 0.4105 0.4777 0.051 Uiso 1 1 d R
C128 C 0.1583(5) 0.2828(7) 0.5636(3) 0.0418(19) Uani 1 1 d .
128A H 0.0901 0.2623 0.5495 0.050 Uiso 1 1 d R
128B H 0.1950 0.2346 0.5908 0.050 Uiso 1 1 d R
128C H 0.1880 0.2919 0.5279 0.050 Uiso 1 1 d R
C115 C 0.4531(5) 0.5574(6) 0.7981(3) 0.0376(18) Uani 1 1 d .
H115 H 0.5176 0.5710 0.8205 0.045 Uiso 1 1 d R
C126 C 0.1966(6) 0.0751(6) 0.8186(4) 0.0447(19) Uani 1 1 d .
126A H 0.2325 0.0986 0.8586 0.054 Uiso 1 1 d R
126B H 0.2428 0.0632 0.7919 0.054 Uiso 1 1 d R
126C H 0.1628 0.0163 0.8244 0.054 Uiso 1 1 d R
C103 C -0.1009(7) 0.0624(7) 0.5551(4) 0.053(2) Uani 1 1 d .
H103 H -0.1280 0.0209 0.5222 0.063 Uiso 1 1 d R
C110 C -0.2650(5) 0.5534(6) 0.6222(4) 0.047(2) Uani 1 1 d .
110A H -0.3127 0.5066 0.6299 0.056 Uiso 1 1 d R
110B H -0.2957 0.6159 0.6169 0.056 Uiso 1 1 d R
110C H -0.2088 0.5547 0.6573 0.056 Uiso 1 1 d R
C2 C 0.2708(6) 0.4768(7) 0.3188(4) 0.048(2) Uani 1 1 d .
H2 H 0.2076 0.4487 0.3113 0.058 Uiso 1 1 d R
C104 C -0.0091(6) 0.0441(6) 0.5920(4) 0.048(2) Uani 1 1 d .
H104 H 0.0267 -0.0100 0.5845 0.057 Uiso 1 1 d R
C124 C 0.0968(6) 0.6951(7) 0.6137(4) 0.052(2) Uani 1 1 d .
124A H 0.1679 0.6890 0.6186 0.062 Uiso 1 1 d R
124B H 0.0729 0.7466 0.5848 0.062 Uiso 1 1 d R
124C H 0.0650 0.6358 0.5975 0.062 Uiso 1 1 d R
C23 C 0.1457(5) 0.9073(6) -0.0301(4) 0.044(2) Uani 1 1 d .
H23A H 0.1871 0.9402 0.0049 0.052 Uiso 1 1 d R
H23B H 0.0774 0.9083 -0.0256 0.052 Uiso 1 1 d R
H23C H 0.1505 0.9391 -0.0686 0.052 Uiso 1 1 d R
C10 C 0.0344(5) 0.6335(7) 0.0699(4) 0.047(2) Uani 1 1 d .
H10A H 0.0085 0.6439 0.1070 0.056 Uiso 1 1 d R
H10B H -0.0202 0.6279 0.0340 0.056 Uiso 1 1 d R
H10C H 0.0760 0.6870 0.0640 0.056 Uiso 1 1 d R
C111 C -0.3160(6) 0.5244(7) 0.5067(4) 0.053(2) Uani 1 1 d .
111A H -0.3578 0.4701 0.5105 0.064 Uiso 1 1 d R
111B H -0.2898 0.5173 0.4694 0.064 Uiso 1 1 d R
111C H -0.3546 0.5827 0.5039 0.064 Uiso 1 1 d R
C4 C 0.4400(6) 0.4856(7) 0.3771(4) 0.062(3) Uani 1 1 d .
H4 H 0.4924 0.4611 0.4076 0.075 Uiso 1 1 d R
C11 C 0.1203(6) 0.5174(8) 0.0142(4) 0.059(3) Uani 1 1 d .
H11A H 0.0608 0.5194 -0.0186 0.071 Uiso 1 1 d R
H11B H 0.1484 0.4537 0.0168 0.071 Uiso 1 1 d R
H11C H 0.1682 0.5629 0.0050 0.071 Uiso 1 1 d R
C130 C -0.0044(6) 0.3755(7) 0.8500(4) 0.050(2) Uani 1 1 d .
130A H -0.0280 0.4104 0.8821 0.060 Uiso 1 1 d R
130B H 0.0478 0.3319 0.8694 0.060 Uiso 1 1 d R
130C H -0.0586 0.3396 0.8250 0.060 Uiso 1 1 d R
C5 C 0.4507(5) 0.5696(7) 0.3457(3) 0.0429(19) Uani 1 1 d .
H5 H 0.5119 0.6014 0.3556 0.052 Uiso 1 1 d R
C12 C 0.2574(6) 0.4572(6) 0.1321(4) 0.046(2) Uani 1 1 d .
H12A H 0.2959 0.4458 0.1739 0.055 Uiso 1 1 d R
H12B H 0.3017 0.4726 0.1048 0.055 Uiso 1 1 d R
H12C H 0.2199 0.4002 0.1170 0.055 Uiso 1 1 d R
C122 C -0.0866(6) 0.8050(7) 0.6217(4) 0.061(3) Uani 1 1 d .
122A H -0.1581 0.7978 0.6112 0.073 Uiso 1 1 d R
122B H -0.0600 0.7919 0.5852 0.073 Uiso 1 1 d R
122C H -0.0699 0.8698 0.6357 0.073 Uiso 1 1 d R
C26 C 0.5660(5) 0.8400(8) 0.4069(4) 0.056(3) Uani 1 1 d .
H26A H 0.5425 0.8848 0.4341 0.067 Uiso 1 1 d R
H26B H 0.6171 0.8701 0.3895 0.067 Uiso 1 1 d R
H26C H 0.5932 0.7841 0.4307 0.067 Uiso 1 1 d R
C123 C -0.0616(7) 0.7699(8) 0.7351(4) 0.065(3) Uani 1 1 d .
123A H -0.0231 0.8274 0.7475 0.078 Uiso 1 1 d R
123B H -0.0423 0.7212 0.7668 0.078 Uiso 1 1 d R
123C H -0.1315 0.7841 0.7305 0.078 Uiso 1 1 d R
C28 C 0.2577(7) 0.9284(7) 0.2317(4) 0.062(3) Uani 1 1 d .
H28A H 0.2334 0.9934 0.2250 0.074 Uiso 1 1 d R
H28B H 0.3103 0.9259 0.2689 0.074 Uiso 1 1 d R
H28C H 0.2040 0.8867 0.2367 0.074 Uiso 1 1 d R
C3 C 0.3472(7) 0.4390(9) 0.3632(5) 0.082(4) Uani 1 1 d .
H3 H 0.3387 0.3811 0.3830 0.099 Uiso 1 1 d R
O17W O 0.6869(3) 0.6742(4) 0.3015(3) 0.0455(14) Uani 1 1 d .
17WA H 0.7382 0.6976 0.2814 0.055 Uiso 1 1 d R
17WB H 0.6332 0.7041 0.3027 0.055 Uiso 1 1 d R
O18W O 0.7168(7) 0.4895(7) 0.3557(4) 0.101(3) Uani 1 1 d .
H18X H 0.7400 0.5400 0.3335 0.120 Uiso 1 1 d .
H18W H 0.7257 0.4224 0.3381 0.100 Uiso 1 1 d .

loop_
_atom_site_aniso_label
_atom_site_aniso_U_11
_atom_site_aniso_U_22
_atom_site_aniso_U_33
_atom_site_aniso_U_23
_atom_site_aniso_U_13
_atom_site_aniso_U_12
Cu1 0.0158(3) 0.0225(4) 0.0235(4) -0.0001(3) 0.0030(2) -0.0031(3)
Cu2 0.0144(3) 0.0190(4) 0.0220(3) 0.0022(3) 0.0031(2) -0.0014(3)
Cu3 0.0180(3) 0.0234(4) 0.0241(4) -0.0011(3) 0.0026(3) 0.0012(3)
Cu4 0.0188(3) 0.0223(4) 0.0261(4) -0.0005(3) 0.0007(3) -0.0006(3)
O9 0.023(2) 0.023(3) 0.033(2) 0.000(2) 0.0005(16) -0.0033(19)
O3 0.0182(19) 0.030(3) 0.024(2) 0.0028(18) 0.0007(15) -0.0013(17)
O11 0.0166(19) 0.030(3) 0.037(2) 0.007(2) 0.0035(16) -0.0002(18)
O7 0.020(2) 0.016(2) 0.026(2) 0.0010(17) 0.0036(16) 0.0042(17)
O8 0.030(2) 0.031(3) 0.023(2) -0.0026(19) 0.0044(17) 0.0088(19)
O1 0.018(2) 0.026(3) 0.028(2) -0.0007(19) 0.0018(16) -0.0053(17)
O5 0.019(2) 0.028(3) 0.026(2) 0.0003(19) 0.0081(16) -0.0062(18)
N10 0.025(3) 0.019(3) 0.029(3) 0.000(2) 0.007(2) 0.002(2)
O13 0.022(2) 0.031(3) 0.022(2) -0.0022(19) 0.0056(16) -0.0025(18)
N8 0.012(2) 0.036(4) 0.024(3) -0.006(2) -0.0001(18) -0.003(2)
O2 0.033(2) 0.035(3) 0.026(2) 0.001(2) 0.0015(18) -0.009(2)
O15 0.020(2) 0.026(3) 0.022(2) -0.0003(18) 0.0011(16) -0.0027(18)
N2 0.018(2) 0.013(3) 0.030(3) -0.001(2) 0.0061(19) -0.0055(19)
N5 0.018(2) 0.025(3) 0.023(3) -0.002(2) 0.0050(18) 0.000(2)
N11 0.019(2) 0.022(3) 0.028(3) 0.000(2) -0.0014(19) 0.003(2)
N4 0.016(2) 0.019(3) 0.021(2) 0.002(2) -0.0013(18) -0.0019(19)
N6 0.026(3) 0.030(3) 0.020(3) 0.002(2) 0.0000(19) -0.008(2)
O4 0.023(2) 0.065(4) 0.044(3) -0.010(3) 0.0153(19) 0.008(2)
N7 0.027(3) 0.028(3) 0.024(3) -0.003(2) 0.006(2) 0.002(2)
C7 0.015(3) 0.026(4) 0.030(3) -0.004(3) 0.007(2) -0.002(2)
N3 0.021(3) 0.031(3) 0.037(3) -0.003(3) 0.012(2) -0.010(2)
C13 0.016(3) 0.021(3) 0.021(3) 0.001(2) 0.003(2) -0.007(2)
N12 0.029(3) 0.027(4) 0.051(4) -0.007(3) -0.005(2) 0.003(2)
O6 0.053(3) 0.056(4) 0.038(3) 0.010(3) 0.017(2) 0.031(3)
C29 0.012(3) 0.019(3) 0.031(3) 0.009(3) 0.004(2) 0.001(2)
N9 0.018(3) 0.036(4) 0.027(3) -0.002(2) -0.003(2) -0.006(2)
N1 0.026(3) 0.038(4) 0.029(3) 0.003(3) 0.006(2) 0.000(2)
C129 0.033(3) 0.018(4) 0.024(3) -0.004(3) 0.004(2) 0.000(3)
O10 0.066(4) 0.021(3) 0.068(4) 0.009(3) -0.009(3) -0.003(3)
C17 0.019(3) 0.025(4) 0.024(3) 0.002(3) 0.007(2) 0.001(3)
C106 0.018(3) 0.031(4) 0.025(3) -0.001(3) 0.003(2) -0.007(3)
C20 0.018(3) 0.021(3) 0.018(3) -0.002(3) 0.001(2) 0.002(2)
C16 0.019(3) 0.032(4) 0.040(4) -0.001(3) 0.006(3) -0.003(3)
C113 0.028(3) 0.029(4) 0.024(3) 0.003(3) 0.000(2) 0.002(3)
C19 0.015(3) 0.028(4) 0.029(3) 0.006(3) 0.004(2) 0.003(2)
O14 0.047(3) 0.061(4) 0.031(3) 0.012(3) 0.009(2) 0.006(3)
C14 0.032(3) 0.023(4) 0.028(3) 0.006(3) 0.010(3) 0.000(3)
O12 0.028(3) 0.057(4) 0.046(3) 0.001(3) 0.015(2) -0.006(2)
C127 0.026(3) 0.038(5) 0.026(3) 0.001(3) 0.004(2) 0.001(3)
C107 0.019(3) 0.031(4) 0.025(3) -0.001(3) 0.005(2) 0.005(3)
C101 0.027(3) 0.036(4) 0.021(3) 0.000(3) 0.001(2) -0.002(3)
C125 0.025(3) 0.035(4) 0.027(3) 0.000(3) 0.008(2) 0.003(3)
O16 0.071(4) 0.030(3) 0.073(4) -0.010(3) 0.046(3) -0.008(3)
C6 0.015(3) 0.031(4) 0.030(3) -0.003(3) 0.008(2) -0.012(3)
C8 0.017(3) 0.014(3) 0.044(4) -0.003(3) 0.014(2) -0.004(2)
C18 0.021(3) 0.021(4) 0.024(3) 0.001(3) 0.003(2) -0.004(2)
C30 0.038(4) 0.020(4) 0.042(4) 0.003(3) 0.017(3) 0.008(3)
C116 0.022(3) 0.047(5) 0.038(4) 0.002(3) 0.004(3) 0.007(3)
C118 0.021(3) 0.034(4) 0.024(3) -0.013(3) -0.006(2) -0.001(3)
C114 0.024(3) 0.032(4) 0.035(4) -0.003(3) 0.006(3) -0.006(3)
C117 0.028(3) 0.025(4) 0.037(4) 0.000(3) 0.009(3) 0.003(3)
C25 0.026(3) 0.040(5) 0.034(4) 0.000(3) 0.004(3) -0.005(3)
C27 0.033(4) 0.025(4) 0.030(4) -0.001(3) 0.010(3) 0.002(3)
C119 0.040(4) 0.027(4) 0.041(4) 0.005(3) -0.003(3) 0.006(3)
C21 0.022(3) 0.044(5) 0.025(3) 0.001(3) 0.002(2) -0.007(3)
C24 0.028(3) 0.033(4) 0.023(3) -0.004(3) 0.009(2) -0.005(3)
C9 0.029(4) 0.053(5) 0.032(4) -0.018(3) 0.007(3) -0.018(3)
C15 0.019(3) 0.035(5) 0.051(4) -0.001(3) 0.009(3) -0.015(3)
C105 0.046(4) 0.036(5) 0.040(4) -0.011(4) 0.008(3) 0.006(3)
C1 0.030(3) 0.029(4) 0.036(4) 0.002(3) 0.013(3) -0.009(3)
C102 0.059(5) 0.033(5) 0.034(4) -0.005(3) -0.005(3) 0.002(4)
C120 0.030(3) 0.025(4) 0.034(3) 0.006(3) -0.001(2) 0.001(3)
C108 0.020(3) 0.031(4) 0.022(3) -0.003(3) -0.005(2) -0.005(3)
C109 0.025(3) 0.039(5) 0.040(4) 0.014(3) 0.004(3) -0.002(3)
C121 0.027(3) 0.050(6) 0.058(5) 0.014(4) -0.008(3) 0.000(4)
C22 0.024(3) 0.082(7) 0.031(4) -0.017(4) -0.004(2) -0.017(4)
C112 0.030(4) 0.066(6) 0.032(4) -0.008(4) 0.007(3) -0.007(4)
C128 0.040(4) 0.061(6) 0.024(3) -0.007(3) 0.008(3) 0.006(4)
C115 0.015(3) 0.049(5) 0.046(4) -0.003(4) 0.000(3) 0.001(3)
C126 0.061(5) 0.022(4) 0.053(5) 0.022(4) 0.019(4) 0.011(4)
C103 0.069(6) 0.043(6) 0.041(5) -0.017(4) 0.001(4) -0.001(4)
C110 0.032(4) 0.033(5) 0.076(6) 0.004(4) 0.013(4) 0.019(3)
C2 0.043(4) 0.053(6) 0.046(4) 0.015(4) -0.001(3) -0.014(4)
C104 0.065(5) 0.035(5) 0.042(4) -0.013(4) 0.010(4) 0.012(4)
C124 0.063(5) 0.047(6) 0.045(5) 0.000(4) 0.013(4) -0.014(4)
C23 0.029(4) 0.056(6) 0.044(4) 0.015(4) 0.004(3) 0.017(3)
C10 0.014(3) 0.075(7) 0.048(4) 0.003(4) 0.001(3) -0.002(3)
C111 0.044(4) 0.054(6) 0.052(5) 0.005(4) -0.010(4) 0.016(4)
C4 0.054(5) 0.052(7) 0.068(6) 0.030(5) -0.015(4) -0.006(4)
C11 0.058(5) 0.087(8) 0.040(4) -0.024(5) 0.026(4) -0.037(5)
C130 0.059(5) 0.048(6) 0.048(5) 0.004(4) 0.025(4) 0.005(4)
C5 0.034(4) 0.050(5) 0.037(4) 0.011(4) -0.008(3) -0.001(3)
C12 0.041(4) 0.025(4) 0.078(6) -0.008(4) 0.026(4) -0.007(3)
C122 0.050(5) 0.048(6) 0.071(6) 0.000(5) -0.016(4) 0.010(4)
C26 0.033(4) 0.093(8) 0.041(4) -0.016(5) 0.009(3) -0.020(4)
C123 0.054(5) 0.072(8) 0.068(6) 0.005(5) 0.011(4) 0.021(5)
C28 0.084(6) 0.065(7) 0.035(4) -0.006(4) 0.012(4) 0.050(5)
C3 0.068(6) 0.080(9) 0.085(7) 0.048(7) -0.016(5) -0.031(6)
O17W 0.024(2) 0.047(4) 0.070(4) 0.005(3) 0.019(2) 0.007(2)
O18W 0.155(8) 0.079(7) 0.080(5) 0.021(5) 0.051(5) 0.025(6)

loop_
_atom_type_symbol
_atom_type_description
_atom_type_scat_dispersion_real
_atom_type_scat_dispersion_imag
_atom_type_scat_source
C C 0.0033 0.0016 'International Tables Vol C Tables 4.2.6.8 and 6.1.1.4'
H H 0.0000 0.0000 'International Tables Vol C Tables 4.2.6.8 and 6.1.1.4'
O O 0.0106 0.0060 'International Tables Vol C Tables 4.2.6.8 and 6.1.1.4'
N N 0.0061 0.0033 'International Tables Vol C Tables 4.2.6.8 and 6.1.1.4'
Cu Cu 0.3201 1.2651 'International Tables Vol C Tables 4.2.6.8 and 6.1.1.4'

loop_
_exptl_crystal_face_index_h
_exptl_crystal_face_index_k
_exptl_crystal_face_index_l
_exptl_crystal_face_perp_dist
-1 -1 0 0.055
-1 1 0 0.177
1 1 0 0.103
0 -1 0 0.101
0 0 -1 0.029
0 0 1 0.096
0 1 -1 0.114

loop_
_geom_angle_atom_site_label_1
_geom_angle_atom_site_label_2
_geom_angle_atom_site_label_3
_geom_angle
O3 Cu1 N2 174.0(2)
O3 Cu1 O5 95.43(17)
N2 Cu1 O5 89.95(19)
O3 Cu1 N1 93.65(19)
N2 Cu1 N1 81.0(2)
O5 Cu1 N1 170.93(19)
O7 Cu2 O1 89.84(18)
O7 Cu2 N5 95.17(19)
O1 Cu2 N5 170.10(19)
O7 Cu2 N4 176.74(19)
O1 Cu2 N4 91.32(18)
N5 Cu2 N4 83.24(19)
O7 Cu2 O5 85.37(16)
O1 Cu2 O5 93.04(16)
N5 Cu2 O5 95.87(17)
N4 Cu2 O5 97.61(18)
N8 Cu3 O11 174.2(2)
N8 Cu3 O15 92.0(2)
O11 Cu3 O15 93.62(18)
N8 Cu3 N7 80.3(2)
O11 Cu3 N7 94.1(2)
O15 Cu3 N7 172.25(19)
N8 Cu3 O13 91.59(19)
O11 Cu3 O13 90.61(16)
O15 Cu3 O13 80.37(16)
N7 Cu3 O13 98.97(18)
O13 Cu4 O9 92.01(18)
O13 Cu4 N10 96.35(19)
O9 Cu4 N10 168.0(2)
O13 Cu4 N11 178.5(2)
O9 Cu4 N11 88.53(19)
N10 Cu4 N11 82.9(2)
O13 Cu4 O15 82.73(17)
O9 Cu4 O15 93.76(16)
N10 Cu4 O15 95.84(18)
N11 Cu4 O15 98.64(19)
C107 O9 Cu4 125.6(4)
C25 O3 Cu1 108.9(4)
C125 O11 Cu3 109.4(4)
C29 O7 Cu2 113.2(4)
C7 O1 Cu2 126.9(4)
C27 O5 Cu1 124.3(4)
C27 O5 Cu2 120.4(4)
Cu1 O5 Cu2 95.68(19)
C117 N10 C113 120.9(6)
C117 N10 Cu4 123.9(5)
C113 N10 Cu4 115.1(4)
C127 O13 Cu4 112.2(4)
C127 O13 Cu3 144.4(4)
Cu4 O13 Cu3 93.73(16)
C107 N8 C106 109.4(5)
C107 N8 Cu3 124.4(4)
C106 N8 Cu3 115.0(4)
C129 O15 Cu3 128.6(4)
C129 O15 Cu4 123.1(4)
Cu3 O15 Cu4 94.03(16)
C7 N2 C6 110.1(5)
C7 N2 Cu1 126.0(4)
C6 N2 Cu1 112.5(4)
C17 N5 C13 117.4(5)
C17 N5 Cu2 125.8(4)
C13 N5 Cu2 116.8(4)
C118 N11 C120 108.9(5)
C118 N11 Cu4 110.7(4)
C120 N11 Cu4 120.8(4)
C20 N4 C18 109.9(4)
C20 N4 Cu2 121.5(4)
C18 N4 Cu2 111.3(3)
C19 N6 C18 114.3(5)
C19 N6 H6 122.8
C18 N6 H6 122.8
C105 N7 C101 118.4(6)
C105 N7 Cu3 126.6(5)
C101 N7 Cu3 114.8(4)
O1 C7 N2 126.4(6)
O1 C7 C8 122.5(5)
N2 C7 C8 110.9(5)
C6 N3 C8 106.5(5)
C6 N3 H3N 126.8
C8 N3 H3N 126.8
N5 C13 C14 123.2(5)
N5 C13 C18 114.5(5)
C14 C13 C18 122.2(6)
C119 N12 C118 114.1(6)
C119 N12 H12 122.9
C118 N12 H12 122.9
O8 C29 O7 122.7(5)
O8 C29 C30 121.1(6)
O7 C29 C30 116.1(5)
C106 N9 C108 107.8(4)
C106 N9 H9N 126.1
C108 N9 H9N 126.1
C1 N1 C5 119.7(7)
C1 N1 Cu1 114.3(4)
C5 N1 Cu1 126.0(5)
O16 C129 O15 123.3(6)
O16 C129 C130 119.9(6)
O15 C129 C130 116.7(6)
N5 C17 C16 122.7(6)
N5 C17 H17 118.2
C16 C17 H17 119.1
N9 C106 N8 107.8(6)
N9 C106 C101 114.9(5)
N8 C106 C101 106.5(5)
N9 C106 H106 109.2
N8 C106 H106 109.2
C101 C106 H106 109.2
N4 C20 C24 110.8(5)
N4 C20 C19 102.9(5)
C24 C20 C19 107.7(5)
N4 C20 C21 106.6(4)
C24 C20 C21 114.8(5)
C19 C20 C21 113.4(5)
C15 C16 C17 118.6(6)
C15 C16 H16 120.9
C17 C16 H16 120.4
N10 C113 C114 119.8(6)
N10 C113 C118 115.9(5)
C114 C113 C118 124.1(6)
O2 C19 N6 125.4(6)
O2 C19 C20 124.8(6)
N6 C19 C20 109.8(5)
C13 C14 C15 117.6(6)
C13 C14 H14 121.1
C15 C14 H14 121.2
O14 C127 O13 122.6(7)
O14 C127 C128 121.2(6)
O13 C127 C128 116.2(6)
O9 C107 N8 128.8(5)
O9 C107 C108 119.7(6)
N8 C107 C108 111.5(6)
N7 C101 C102 121.2(7)
N7 C101 C106 114.8(5)
C102 C101 C106 123.9(6)
O12 C125 O11 121.2(6)
O12 C125 C126 121.7(7)
O11 C125 C126 117.0(6)
N3 C6 N2 106.7(5)
N3 C6 C1 114.0(6)
N2 C6 C1 107.9(5)
N3 C6 H6A 109.4
N2 C6 H6A 109.4
C1 C6 H6A 109.4
N3 C8 C7 103.4(5)
N3 C8 C9 109.6(5)
C7 C8 C9 115.0(6)
N3 C8 C12 108.3(6)
C7 C8 C12 107.2(5)
C9 C8 C12 112.6(6)
N6 C18 N4 103.0(5)
N6 C18 C13 113.1(5)
N4 C18 C13 111.4(5)
N6 C18 H18 109.7
N4 C18 H18 109.7
C13 C18 H18 109.7
C29 C30 H30A 109.6
C29 C30 H30B 109.6
H30A C30 H30B 109.5
C29 C30 H30C 109.3
H30A C30 H30C 109.5
H30B C30 H30C 109.5
C115 C116 C117 117.4(6)
C115 C116 H116 121.3
C117 C116 H116 121.3
N12 C118 N11 104.3(5)
N12 C118 C113 114.3(6)
N11 C118 C113 112.3(5)
N12 C118 H118 108.6
N11 C118 H118 108.6
C113 C118 H118 108.6
C115 C114 C113 119.8(7)
C115 C114 H114 120.0
C113 C114 H114 120.2
N10 C117 C116 121.2(7)
N10 C117 H117 119.5
C116 C117 H117 119.3
O4 C25 O3 122.3(6)
O4 C25 C26 121.6(7)
O3 C25 C26 116.1(6)
O6 C27 O5 122.9(6)
O6 C27 C28 119.3(6)
O5 C27 C28 117.8(6)
O10 C119 N12 125.1(7)
O10 C119 C120 126.5(6)
N12 C119 C120 108.4(6)
C23 C21 C22 109.2(6)
C23 C21 C20 113.2(6)
C22 C21 C20 114.3(5)
C23 C21 H21 106.6
C22 C21 H21 106.6
C20 C21 H21 106.5
C20 C24 H24A 109.1
C20 C24 H24B 110.2
H24A C24 H24B 109.5
C20 C24 H24C 109.1
H24A C24 H24C 109.5
H24B C24 H24C 109.5
C10 C9 C11 109.5(7)
C10 C9 C8 113.8(6)
C11 C9 C8 114.5(6)
C10 C9 H9 106.2
C11 C9 H9 106.3
C8 C9 H9 105.9
C16 C15 C14 120.4(6)
C16 C15 H15 119.9
C14 C15 H15 119.8
N7 C105 C104 123.0(7)
N7 C105 H105 118.8
C104 C105 H105 118.2
N1 C1 C2 121.3(6)
N1 C1 C6 115.5(6)
C2 C1 C6 123.0(6)
C101 C102 C103 118.7(7)
C101 C102 H102 120.5
C103 C102 H102 120.8
N11 C120 C119 103.5(5)
N11 C120 C124 110.3(6)
C119 C120 C124 108.9(6)
N11 C120 C121 107.1(5)
C119 C120 C121 112.2(6)
C124 C120 C121 114.2(6)
N9 C108 C112 110.8(6)
N9 C108 C109 113.7(5)
C112 C108 C109 112.3(6)
N9 C108 C107 101.6(5)
C112 C108 C107 105.7(5)
C109 C108 C107 112.0(5)
C110 C109 C111 110.9(6)
C110 C109 C108 114.0(6)
C111 C109 C108 112.6(6)
C110 C109 H109 106.7
C111 C109 H109 105.6
C108 C109 H109 106.5
C123 C121 C122 109.2(8)
C123 C121 C120 113.1(6)
C122 C121 C120 112.7(7)
C123 C121 H121 107.0
C122 C121 H121 107.3
C120 C121 H121 107.1
C21 C22 H22A 110.2
C21 C22 H22B 108.8
H22A C22 H22B 109.5
C21 C22 H22C 109.3
H22A C22 H22C 109.5
H22B C22 H22C 109.5
C108 C112 112A 109.4
C108 C112 112B 109.4
112A C112 112B 109.5
C108 C112 112C 109.6
112A C112 112C 109.5
112B C112 112C 109.5
C127 C128 128A 109.7
C127 C128 128B 109.2
128A C128 128B 109.5
C127 C128 128C 109.5
128A C128 128C 109.5
128B C128 128C 109.5
C114 C115 C116 120.9(6)
C114 C115 H115 119.7
C116 C115 H115 119.3
C125 C126 126A 109.3
C125 C126 126B 109.5
126A C126 126B 109.5
C125 C126 126C 109.6
126A C126 126C 109.5
126B C126 126C 109.5
C104 C103 C102 119.7(7)
C104 C103 H103 120.1
C102 C103 H103 120.2
C109 C110 110A 109.8
C109 C110 110B 109.6
110A C110 110B 109.5
C109 C110 110C 109.0
110A C110 110C 109.5
110B C110 110C 109.5
C3 C2 C1 118.9(8)
C3 C2 H2 120.3
C1 C2 H2 120.8
C103 C104 C105 119.0(8)
C103 C104 H104 120.0
C105 C104 H104 121.0
C120 C124 124A 109.7
C120 C124 124B 110.0
124A C124 124B 109.5
C120 C124 124C 108.7
124A C124 124C 109.5
124B C124 124C 109.5
C21 C23 H23A 110.0
C21 C23 H23B 109.1
H23A C23 H23B 109.5
C21 C23 H23C 109.3
H23A C23 H23C 109.5
H23B C23 H23C 109.5
C9 C10 H10A 109.6
C9 C10 H10B 109.3
H10A C10 H10B 109.5
C9 C10 H10C 109.6
H10A C10 H10C 109.5
H10B C10 H10C 109.5
C109 C111 111A 108.6
C109 C111 111B 109.0
111A C111 111B 109.5
C109 C111 111C 110.8
111A C111 111C 109.5
111B C111 111C 109.5
C5 C4 C3 118.3(8)
C5 C4 H4 121.1
C3 C4 H4 120.6
C9 C11 H11A 109.6
C9 C11 H11B 109.2
H11A C11 H11B 109.5
C9 C11 H11C 109.6
H11A C11 H11C 109.5
H11B C11 H11C 109.5
C129 C130 130A 109.4
C129 C130 130B 109.9
130A C130 130B 109.5
C129 C130 130C 109.1
130A C130 130C 109.5
130B C130 130C 109.5
N1 C5 C4 122.0(7)
N1 C5 H5 119.7
C4 C5 H5 118.3
C8 C12 H12A 109.3
C8 C12 H12B 109.4
H12A C12 H12B 109.5
C8 C12 H12C 109.7
H12A C12 H12C 109.5
H12B C12 H12C 109.5
C121 C122 122A 110.1
C121 C122 122B 109.1
122A C122 122B 109.5
C121 C122 122C 109.2
122A C122 122C 109.5
122B C122 122C 109.5
C25 C26 H26A 109.5
C25 C26 H26B 108.9
H26A C26 H26B 109.5
C25 C26 H26C 110.0
H26A C26 H26C 109.5
H26B C26 H26C 109.5
C121 C123 123A 108.6
C121 C123 123B 109.5
123A C123 123B 109.5
C121 C123 123C 110.3
123A C123 123C 109.5
123B C123 123C 109.5
C27 C28 H28A 109.9
C27 C28 H28B 109.0
H28A C28 H28B 109.5
C27 C28 H28C 109.5
H28A C28 H28C 109.5
H28B C28 H28C 109.5
C2 C3 C4 119.8(9)
C2 C3 H3 120.4
C4 C3 H3 119.8
17WA O17W 17WB 125.0
H18X O18W H18W 113.9

loop_
_geom_bond_atom_site_label_1
_geom_bond_atom_site_label_2
_geom_bond_distance
Cu1 O3 1.958(4)
Cu1 N2 1.962(5)
Cu1 O5 1.985(4)
Cu1 N1 2.034(6)
Cu2 O7 1.944(4)
Cu2 O1 1.971(4)
Cu2 N5 2.003(5)
Cu2 N4 2.024(5)
Cu2 O5 2.274(4)
Cu3 N8 1.953(5)
Cu3 O11 1.956(4)
Cu3 O15 1.997(4)
Cu3 N7 2.025(6)
Cu3 O13 2.339(4)
Cu4 O13 1.948(5)
Cu4 O9 1.955(4)
Cu4 N10 2.006(5)
Cu4 N11 2.026(6)
Cu4 O15 2.287(4)
O9 C107 1.269(8)
O3 C25 1.286(8)
O11 C125 1.294(8)
O7 C29 1.276(7)
O8 C29 1.242(7)
O1 C7 1.259(7)
O5 C27 1.306(8)
N10 C117 1.344(8)
N10 C113 1.361(9)
O13 C127 1.289(8)
N8 C107 1.320(9)
N8 C106 1.462(8)
O2 C19 1.240(7)
O15 C129 1.287(7)
N2 C7 1.318(8)
N2 C6 1.470(7)
N5 C17 1.343(7)
N5 C13 1.361(8)
N11 C118 1.483(7)
N11 C120 1.508(8)
N4 C20 1.497(7)
N4 C18 1.506(8)
N6 C19 1.337(8)
N6 C18 1.459(7)
N6 H6 0.8600
O4 C25 1.216(8)
N7 C105 1.334(9)
N7 C101 1.364(8)
C7 C8 1.523(9)
N3 C6 1.470(8)
N3 C8 1.485(8)
N3 H3N 0.8600
C13 C14 1.365(9)
C13 C18 1.532(8)
N12 C119 1.368(9)
N12 C118 1.434(9)
N12 H12 0.8600
O6 C27 1.218(8)
C29 C30 1.513(9)
N9 C106 1.449(8)
N9 C108 1.493(9)
N9 H9N 0.8600
N1 C1 1.336(8)
N1 C5 1.345(8)
C129 O16 1.214(8)
C129 C130 1.513(10)
O10 C119 1.202(9)
C17 C16 1.374(9)
C17 H17 0.9300
C106 C101 1.507(10)
C106 H106 0.9800
C20 C24 1.513(9)
C20 C19 1.525(8)
C20 C21 1.547(8)
C16 C15 1.368(10)
C16 H16 0.9300
C113 C114 1.387(9)
C113 C118 1.488(9)
O14 C127 1.219(9)
C14 C15 1.387(9)
C14 H14 0.9299
O12 C125 1.239(8)
C127 C128 1.502(11)
C107 C108 1.553(8)
C101 C102 1.381(10)
C125 C126 1.509(10)
C6 C1 1.510(9)
C6 H6A 0.9800
C8 C9 1.539(9)
C8 C12 1.567(10)
C18 H18 0.9800
C30 H30A 0.9600
C30 H30B 0.9600
C30 H30C 0.9600
C116 C115 1.385(11)
C116 C117 1.412(9)
C116 H116 0.9300
C118 H118 0.9800
C114 C115 1.374(10)
C114 H114 0.9299
C117 H117 0.9300
C25 C26 1.514(9)
C27 C28 1.482(10)
C119 C120 1.509(10)
C21 C23 1.494(11)
C21 C22 1.534(8)
C21 H21 0.9800
C24 H24A 0.9599
C24 H24B 0.9600
C24 H24C 0.9601
C9 C10 1.487(12)
C9 C11 1.526(10)
C9 H9 0.9800
C15 H15 0.9300
C105 C104 1.370(10)
C105 H105 0.9299
C1 C2 1.392(11)
C102 C103 1.392(12)
C102 H102 0.9300
C120 C124 1.518(10)
C120 C121 1.549(9)
C108 C112 1.518(9)
C108 C109 1.528(10)
C109 C110 1.502(11)
C109 C111 1.525(9)
C109 H109 0.9799
C121 C123 1.503(12)
C121 C122 1.523(11)
C121 H121 0.9799
C22 H22A 0.9601
C22 H22B 0.9600
C22 H22C 0.9599
C112 112A 0.9600
C112 112B 0.9600
C112 112C 0.9599
C128 128A 0.9601
C128 128B 0.9598
C128 128C 0.9597
C115 H115 0.9300
C126 126A 0.9599
C126 126B 0.9601
C126 126C 0.9600
C103 C104 1.361(11)
C103 H103 0.9300
C110 110A 0.9600
C110 110B 0.9600
C110 110C 0.9600
C2 C3 1.366(12)
C2 H2 0.9300
C104 H104 0.9301
C124 124A 0.9600
C124 124B 0.9601
C124 124C 0.9600
C23 H23A 0.9600
C23 H23B 0.9600
C23 H23C 0.9600
C10 H10A 0.9599
C10 H10B 0.9600
C10 H10C 0.9600
C111 111A 0.9600
C111 111B 0.9600
C111 111C 0.9600
C4 C5 1.373(12)
C4 C3 1.397(12)
C4 H4 0.9300
C11 H11A 0.9600
C11 H11B 0.9600
C11 H11C 0.9600
C130 130A 0.9598
C130 130B 0.9600
C130 130C 0.9601
C5 H5 0.9300
C12 H12A 0.9601
C12 H12B 0.9599
C12 H12C 0.9601
C122 122A 0.9599
C122 122B 0.9600
C122 122C 0.9600
C26 H26A 0.9601
C26 H26B 0.9599
C26 H26C 0.9600
C123 123A 0.9601
C123 123B 0.9600
C123 123C 0.9599
C28 H28A 0.9600
C28 H28B 0.9601
C28 H28C 0.9601
C3 H3 0.9299
O17W 17WA 0.9600
O17W 17WB 0.8486
O18W H18X 0.942
O18W H18W 1.023

loop_
_geom_hbond_atom_site_label_D
_geom_hbond_atom_site_label_H
_geom_hbond_atom_site_label_A
_geom_hbond_distance_DH
_geom_hbond_distance_HA
_geom_hbond_distance_DA
_geom_hbond_angle_DHA
_geom_hbond_site_symmetry_A
O18W H18W O10 1.023 2.243 2.911(11) 121.5 2_646
N6 H6 O8 0.86 1.95 2.808(7) 177.1 2_655
N12 H12 O2 0.86 2.03 2.826(7) 152.7 1_556
O17W 17WA O11 0.96 1.87 2.818(6) 168.1 2_656
O17W 17WB O3 0.85 2.02 2.867(6) 179.4 .
O18W H18X O17W 0.942 2.063 2.810(10) 135.2.
;
;

loop_
_platon_squeeze_void_nr
_platon_squeeze_void_average_x
_platon_squeeze_void_average_y
_platon_squeeze_void_average_z
_platon_squeeze_void_volume
_platon_squeeze_void_count_electrons
1 0.031 0.926 0.825 9.7 4.6
2 0.413 0.196 0.250 435.3 120.6
3 0.588 0.697 0.752 431.6 121.5
4 0.969 0.426 0.175 9.7 4.4
